data_2107247
loop_
_publ_author_name
'Hansen, D.A.'
'Smith, J.F.'

_publ_section_title
;
 The structure of Li9 Al4
;
_journal_name_full 'Acta Crystallographica B (24,1968-38,1982)'
_journal_page_first 913
_journal_page_last 918
_journal_volume 24
_journal_year 1968
_chemical_formula_sum 'Al4 Li9'
_space_group_IT_number 12
_symmetry_space_group_name_Hall '-C 2y'
_symmetry_space_group_name_H-M 'C 1 2/m 1'
_cell_angle_alpha 90
_cell_angle_beta 163.54
_cell_angle_gamma 90
_cell_formula_units_Z 2
_cell_length_a 19.1551
_cell_length_b 4.4988
_cell_length_c 18.2554
_cell_volume 445.748
_citation_journal_id_ASTM ACBCAR
_cod_data_source_file Hansen_ACBCAR_1968_276.cif
_cod_data_source_block Al4Li9
_cod_original_cell_volume 445.7481
_cod_database_code 2107247

loop_
_symmetry_equiv_pos_as_xyz
x,y,z
-x,y,-z
-x,-y,-z
x,-y,z
x+1/2,y+1/2,z
-x+1/2,y+1/2,-z
-x+1/2,-y+1/2,-z
x+1/2,-y+1/2,z

loop_
_atom_site_label
_atom_site_type_symbol
_atom_site_fract_x
_atom_site_fract_y
_atom_site_fract_z
_atom_site_occupancy
_atom_site_U_iso_or_equiv
Li3 Li 0.6106 0 0.378 1 0.0
Al1 Al 0.0635 0 0.913 1 0.0
Li2 Li 0.5553 0 0.469 1 0.0
Li5 Li 0.2174 0 0.761 1 0.0
Al2 Al 0.6789 0 0.2936 1 0.0
Li4 Li 0.164 0 0.856 1 0.0
Li1 Li 0 0 0 1 0.0
